data_2218031
loop_
_publ_author_name
'Choi, Hong Dae'
'Seo, Pil Ja'
'Son, Byeng Wha'
'Lee, Uk'

_publ_section_title
;
 3-(4-Chlorophenylsulfonyl)-2-methylnaphtho[1,2-<i>b</i>]furan
;
_journal_coeditor_code AT2553
_journal_issue 5
_journal_name_full 'Acta Crystallographica Section E'
_journal_page_first o837
_journal_paper_doi 10.1107/S1600536808009215
_journal_volume 64
_journal_year 2008
_chemical_formula_iupac 'C19 H13 Cl O3 S'
_chemical_formula_moiety 'C19 H13 Cl O3 S'
_chemical_formula_sum 'C19 H13 Cl O3 S'
_chemical_formula_weight 356.80
_chemical_melting_point_gt 427
_chemical_melting_point_lt 428
_chemical_name_systematic
;
3-(4-Chlorophenylsulfonyl)-2-methylnaphtho[1,2-<i>b</i>]furan
;
_space_group_IT_number 33
_symmetry_cell_setting orthorhombic
_symmetry_space_group_name_Hall 'P 2c -2n'
_symmetry_space_group_name_H-M 'P n a 21'
_atom_sites_solution_hydrogens difmap
_atom_sites_solution_primary direct
_atom_sites_solution_secondary difmap
_cell_angle_alpha 90.00
_cell_angle_beta 90.00
_cell_angle_gamma 90.00
_cell_formula_units_Z 4
_cell_length_a 8.1155(3)
_cell_length_b 18.6014(7)
_cell_length_c 10.8319(4)
_cell_measurement_reflns_used 7325
_cell_measurement_temperature 173(2)
_cell_measurement_theta_max 28.18
_cell_measurement_theta_min 2.19
_cell_volume 1635.18(11)
_computing_cell_refinement 'SAINT (Bruker, 2001)'
_computing_data_collection 'SMART (Bruker, 2001)'
_computing_data_reduction 'SAINT (Bruker, 2001)'
_computing_molecular_graphics 'ORTEP-3 (Farrugia, 1997) and DIAMOND (Brandenburg, 1998)'
_computing_publication_material 'SHELXL97 (Sheldrick, 2008)'
_computing_structure_refinement 'SHELXL97 (Sheldrick, 2008)'
_computing_structure_solution 'SHELXS97 (Sheldrick, 2008)'
_diffrn_ambient_temperature 173(2)
_diffrn_detector_area_resol_mean 10.0
_diffrn_measured_fraction_theta_full 0.998
_diffrn_measured_fraction_theta_max 0.998
_diffrn_measurement_device_type 'Bruker SMART CCD'
_diffrn_measurement_method '\f and \w'
_diffrn_radiation_monochromator graphite
_diffrn_radiation_source 'fine-focus sealed tube'
_diffrn_radiation_type MoK\a
_diffrn_radiation_wavelength 0.71073
_diffrn_reflns_av_R_equivalents 0.0155
_diffrn_reflns_av_sigmaI/netI 0.0149
_diffrn_reflns_limit_h_max 10
_diffrn_reflns_limit_h_min -10
_diffrn_reflns_limit_k_max 23
_diffrn_reflns_limit_k_min -23
_diffrn_reflns_limit_l_max 13
_diffrn_reflns_limit_l_min -6
_diffrn_reflns_number 9543
_diffrn_reflns_theta_full 26.99
_diffrn_reflns_theta_max 26.99
_diffrn_reflns_theta_min 2.74
_diffrn_standards_number 0
_exptl_absorpt_coefficient_mu 0.375
_exptl_absorpt_correction_T_max 0.857
_exptl_absorpt_correction_T_min 0.842
_exptl_absorpt_correction_type multi-scan
_exptl_absorpt_process_details '(SADABS; Sheldrick, 1999)'
_exptl_crystal_colour colourless
_exptl_crystal_density_diffrn 1.449
_exptl_crystal_density_method 'not measured'
_exptl_crystal_description block
_exptl_crystal_F_000 736
_exptl_crystal_size_max 0.60
_exptl_crystal_size_mid 0.40
_exptl_crystal_size_min 0.40
_refine_diff_density_max 0.261
_refine_diff_density_min -0.199
_refine_ls_abs_structure_details 'Flack (1983), 728 Freidel pairs'
_refine_ls_abs_structure_Flack -0.01(5)
_refine_ls_extinction_method none
_refine_ls_goodness_of_fit_ref 1.058
_refine_ls_hydrogen_treatment constr
_refine_ls_matrix_type full
_refine_ls_number_parameters 218
_refine_ls_number_reflns 2611
_refine_ls_number_restraints 1
_refine_ls_restrained_S_all 1.058
_refine_ls_R_factor_all 0.0254
_refine_ls_R_factor_gt 0.0242
_refine_ls_shift/su_max 0.000
_refine_ls_shift/su_mean 0.000
_refine_ls_structure_factor_coef Fsqd
_refine_ls_weighting_details 'calc w=1/[\s^2^(Fo^2^)+(0.0417P)^2^+0.2762P] where P=(Fo^2^+2Fc^2^)/3'
_refine_ls_weighting_scheme calc
_refine_ls_wR_factor_gt 0.0648
_refine_ls_wR_factor_ref 0.0658
_reflns_number_gt 2532
_reflns_number_total 2611
_reflns_threshold_expression I>2\s(I)
_cod_data_source_file at2553.cif
_cod_data_source_block I
_cod_database_code 2218031
_cod_database_fobs_code 2218031

loop_
_symmetry_equiv_pos_as_xyz
'x, y, z'
'-x, -y, z+1/2'
'-x+1/2, y+1/2, z+1/2'
'x+1/2, -y+1/2, z'

loop_
_atom_site_type_symbol
_atom_site_label
_atom_site_fract_x
_atom_site_fract_y
_atom_site_fract_z
_atom_site_U_iso_or_equiv
_atom_site_adp_type
_atom_site_calc_flag
_atom_site_refinement_flags
_atom_site_occupancy
Cl Cl -0.09521(6) -0.07862(3) 0.70659(5) 0.04239(14) Uani d . 1
S S 0.49747(5) 0.08522(2) 0.47158(5) 0.02560(10) Uani d . 1
O O1 0.55982(14) 0.27683(6) 0.61467(14) 0.0294(3) Uani d . 1
O O2 0.64177(14) 0.04043(6) 0.48194(16) 0.0336(3) Uani d . 1
O O3 0.44235(16) 0.10742(7) 0.35113(14) 0.0344(3) Uani d . 1
C C1 0.5352(2) 0.16153(8) 0.55974(18) 0.0247(3) Uani d . 1
C C2 0.62790(19) 0.16344(9) 0.67380(18) 0.0256(4) Uani d . 1
C C3 0.7034(2) 0.11205(9) 0.75222(19) 0.0292(4) Uani d . 1
H H3 0.6974 0.0621 0.7341 0.035 Uiso calc R 1
C C4 0.7847(2) 0.13619(9) 0.85426(19) 0.0305(4) Uani d . 1
H H4 0.8359 0.1022 0.9073 0.037 Uiso calc R 1
C C5 0.7955(2) 0.21145(10) 0.88442(19) 0.0302(4) Uani d . 1
C C6 0.8787(2) 0.23535(11) 0.9915(2) 0.0386(5) Uani d . 1
H H6 0.9282 0.2014 1.0456 0.046 Uiso calc R 1
C C7 0.8882(3) 0.30743(12) 1.0175(2) 0.0449(5) Uani d . 1
H H7 0.9442 0.3229 1.0898 0.054 Uiso calc R 1
C C8 0.8164(3) 0.35875(11) 0.9391(2) 0.0421(5) Uani d . 1
H H8 0.8249 0.4084 0.9585 0.051 Uiso calc R 1
C C9 0.7342(2) 0.33765(9) 0.8346(2) 0.0347(4) Uani d . 1
H H9 0.6858 0.3725 0.7817 0.042 Uiso calc R 1
C C10 0.7220(2) 0.26328(9) 0.80628(19) 0.0280(4) Uani d . 1
C C11 0.63904(19) 0.23541(8) 0.7025(2) 0.0261(3) Uani d . 1
C C12 0.4971(2) 0.23071(9) 0.5286(2) 0.0280(4) Uani d . 1
C C13 0.3328(2) 0.03991(8) 0.54446(17) 0.0244(3) Uani d . 1
C C14 0.3626(2) -0.01619(9) 0.6257(2) 0.0309(4) Uani d . 1
H H14 0.4725 -0.0296 0.6455 0.037 Uiso calc R 1
C C15 0.2315(2) -0.05239(10) 0.6775(2) 0.0347(4) Uani d . 1
H H15 0.2495 -0.0909 0.7335 0.042 Uiso calc R 1
C C16 0.0717(2) -0.03142(10) 0.64619(18) 0.0287(4) Uani d . 1
C C17 0.0409(2) 0.02495(10) 0.5670(2) 0.0297(4) Uani d . 1
H H17 -0.0691 0.0385 0.5479 0.036 Uiso calc R 1
C C18 0.1726(2) 0.06139(9) 0.51591(18) 0.0268(4) Uani d . 1
H H18 0.1543 0.1008 0.4618 0.032 Uiso calc R 1
C C19 0.4122(2) 0.26521(10) 0.4225(2) 0.0354(4) Uani d . 1
H H19A 0.3484 0.3065 0.4519 0.053 Uiso calc R 1
H H19B 0.3379 0.2304 0.3835 0.053 Uiso calc R 1
H H19C 0.4941 0.2814 0.3622 0.053 Uiso calc R 1

loop_
_atom_site_aniso_label
_atom_site_aniso_U_11
_atom_site_aniso_U_22
_atom_site_aniso_U_33
_atom_site_aniso_U_12
_atom_site_aniso_U_13
_atom_site_aniso_U_23
Cl 0.0366(2) 0.0513(3) 0.0393(3) -0.01236(19) 0.0047(2) 0.0104(2)
S 0.02092(18) 0.02869(18) 0.0272(2) -0.00070(14) 0.00189(17) -0.0036(2)
O1 0.0279(6) 0.0247(5) 0.0357(7) -0.0001(5) 0.0022(6) 0.0033(6)
O2 0.0221(5) 0.0340(6) 0.0447(9) 0.0030(5) 0.0019(6) -0.0096(7)
O3 0.0317(6) 0.0431(7) 0.0285(7) -0.0038(6) 0.0033(6) 0.0006(6)
C1 0.0212(7) 0.0245(7) 0.0284(9) -0.0012(6) 0.0030(7) -0.0019(7)
C2 0.0209(7) 0.0273(7) 0.0286(10) -0.0015(6) 0.0043(7) -0.0023(7)
C3 0.0298(8) 0.0244(8) 0.0335(10) 0.0010(6) 0.0024(8) 0.0002(7)
C4 0.0305(8) 0.0300(8) 0.0310(10) 0.0027(7) 0.0008(8) 0.0011(8)
C5 0.0246(8) 0.0346(9) 0.0314(10) -0.0023(6) 0.0044(8) -0.0044(8)
C6 0.0346(9) 0.0471(11) 0.0339(12) -0.0016(8) 0.0003(9) -0.0045(9)
C7 0.0432(11) 0.0516(11) 0.0401(13) -0.0097(9) -0.0022(10) -0.0154(11)
C8 0.0436(11) 0.0349(9) 0.0478(14) -0.0115(8) 0.0076(10) -0.0133(9)
C9 0.0347(9) 0.0287(8) 0.0406(11) -0.0054(7) 0.0085(9) -0.0035(8)
C10 0.0243(7) 0.0272(8) 0.0326(10) -0.0025(6) 0.0054(8) -0.0048(7)
C11 0.0219(7) 0.0250(7) 0.0315(9) -0.0004(6) 0.0052(8) 0.0016(8)
C12 0.0208(7) 0.0301(8) 0.0330(10) -0.0023(6) 0.0029(7) 0.0009(8)
C13 0.0227(7) 0.0257(7) 0.0247(9) -0.0012(6) 0.0003(7) -0.0036(7)
C14 0.0272(8) 0.0316(8) 0.0338(10) 0.0005(7) -0.0081(8) 0.0026(8)
C15 0.0373(9) 0.0339(9) 0.0330(11) -0.0025(7) -0.0074(8) 0.0083(8)
C16 0.0281(8) 0.0336(8) 0.0244(10) -0.0071(7) 0.0010(8) -0.0012(7)
C17 0.0235(8) 0.0358(9) 0.0299(10) 0.0016(6) 0.0007(8) -0.0011(8)
C18 0.0268(8) 0.0277(7) 0.0261(9) 0.0036(6) -0.0008(7) 0.0001(7)
C19 0.0321(9) 0.0337(9) 0.0403(12) 0.0032(7) -0.0025(9) 0.0059(8)

loop_
_atom_type_symbol
_atom_type_description
_atom_type_scat_dispersion_real
_atom_type_scat_dispersion_imag
_atom_type_scat_source
C C 0.0033 0.0016 'International Tables Vol C Tables 4.2.6.8 and 6.1.1.4'
H H 0.0000 0.0000 'International Tables Vol C Tables 4.2.6.8 and 6.1.1.4'
O O 0.0106 0.0060 'International Tables Vol C Tables 4.2.6.8 and 6.1.1.4'
S S 0.1246 0.1234 'International Tables Vol C Tables 4.2.6.8 and 6.1.1.4'
Cl Cl 0.1484 0.1585 'International Tables Vol C Tables 4.2.6.8 and 6.1.1.4'

loop_
_geom_angle_atom_site_label_1
_geom_angle_atom_site_label_2
_geom_angle_atom_site_label_3
_geom_angle
O3 S O2 119.25(10)
O3 S C1 108.57(8)
O2 S C1 106.63(8)
O3 S C13 107.87(8)
O2 S C13 107.70(8)
C1 S C13 106.11(8)
C12 O1 C11 107.04(13)
C12 C1 C2 107.78(16)
C12 C1 S 126.43(15)
C2 C1 S 125.51(13)
C11 C2 C3 119.46(17)
C11 C2 C1 104.52(15)
C3 C2 C1 136.01(16)
C4 C3 C2 118.21(16)
C4 C3 H3 120.9
C2 C3 H3 120.9
C3 C4 C5 122.26(18)
C3 C4 H4 118.9
C5 C4 H4 118.9
C6 C5 C10 118.56(17)
C6 C5 C4 121.40(19)
C10 C5 C4 120.04(18)
C7 C6 C5 120.1(2)
C7 C6 H6 119.9
C5 C6 H6 119.9
C6 C7 C8 121.1(2)
C6 C7 H7 119.4
C8 C7 H7 119.4
C9 C8 C7 120.42(18)
C9 C8 H8 119.8
C7 C8 H8 119.8
C8 C9 C10 119.4(2)
C8 C9 H9 120.3
C10 C9 H9 120.3
C11 C10 C5 115.35(15)
C11 C10 C9 124.35(18)
C5 C10 C9 120.30(18)
C2 C11 O1 110.85(17)
C2 C11 C10 124.68(17)
O1 C11 C10 124.47(14)
O1 C12 C1 109.81(17)
O1 C12 C19 115.45(14)
C1 C12 C19 134.68(18)
C14 C13 C18 121.29(16)
C14 C13 S 120.70(13)
C18 C13 S 117.99(13)
C15 C14 C13 119.40(16)
C15 C14 H14 120.3
C13 C14 H14 120.3
C14 C15 C16 118.81(17)
C14 C15 H15 120.6
C16 C15 H15 120.6
C17 C16 C15 122.18(16)
C17 C16 Cl 118.45(14)
C15 C16 Cl 119.36(15)
C16 C17 C18 118.83(16)
C16 C17 H17 120.6
C18 C17 H17 120.6
C17 C18 C13 119.47(16)
C17 C18 H18 120.3
C13 C18 H18 120.3
C12 C19 H19A 109.5
C12 C19 H19B 109.5
H19A C19 H19B 109.5
C12 C19 H19C 109.5
H19A C19 H19C 109.5
H19B C19 H19C 109.5

loop_
_geom_bond_atom_site_label_1
_geom_bond_atom_site_label_2
_geom_bond_distance
Cl C16 1.7416(17)
S O3 1.4397(16)
S O2 1.4416(12)
S C1 1.7379(17)
S C13 1.7663(17)
O1 C12 1.365(2)
O1 C11 1.383(2)
C1 C12 1.366(2)
C1 C2 1.447(3)
C2 C11 1.377(2)
C2 C3 1.418(3)
C3 C4 1.363(3)
C3 H3 0.9500
C4 C5 1.440(2)
C4 H4 0.9500
C5 C6 1.414(3)
C5 C10 1.415(3)
C6 C7 1.372(3)
C6 H6 0.9500
C7 C8 1.404(3)
C7 H7 0.9500
C8 C9 1.371(3)
C8 H8 0.9500
C9 C10 1.421(2)
C9 H9 0.9500
C10 C11 1.409(3)
C12 C19 1.485(3)
C13 C14 1.386(3)
C13 C18 1.394(2)
C14 C15 1.379(3)
C14 H14 0.9500
C15 C16 1.396(3)
C15 H15 0.9500
C16 C17 1.378(3)
C17 C18 1.382(3)
C17 H17 0.9500
C18 H18 0.9500
C19 H19A 0.9800
C19 H19B 0.9800
C19 H19C 0.9800

loop_
_geom_hbond_atom_site_label_D
_geom_hbond_atom_site_label_H
_geom_hbond_atom_site_label_A
_geom_hbond_site_symmetry_A
_geom_hbond_distance_DH
_geom_hbond_distance_HA
_geom_hbond_distance_DA
_geom_hbond_angle_DHA
C19 H19A Cg3 4_455 0.98 2.89 3.488(3) 120.4
C8 H8 O2 3_655 0.95 2.48 3.428(2) 172.8

loop_
_geom_torsion_atom_site_label_1
_geom_torsion_atom_site_label_2
_geom_torsion_atom_site_label_3
_geom_torsion_atom_site_label_4
_geom_torsion
O3 S C1 C12 8.85(18)
O2 S C1 C12 138.51(16)
C13 S C1 C12 -106.87(16)
O3 S C1 C2 -164.41(14)
O2 S C1 C2 -34.74(17)
C13 S C1 C2 79.88(16)
C12 C1 C2 C11 -0.25(19)
S C1 C2 C11 174.06(13)
C12 C1 C2 C3 -179.16(19)
S C1 C2 C3 -4.9(3)
C11 C2 C3 C4 0.1(2)
C1 C2 C3 C4 178.91(18)
C2 C3 C4 C5 0.2(3)
C3 C4 C5 C6 179.21(18)
C3 C4 C5 C10 -0.7(3)
C10 C5 C6 C7 -0.5(3)
C4 C5 C6 C7 179.54(19)
C5 C6 C7 C8 -0.1(3)
C6 C7 C8 C9 0.4(3)
C7 C8 C9 C10 0.0(3)
C6 C5 C10 C11 -179.00(16)
C4 C5 C10 C11 0.9(2)
C6 C5 C10 C9 0.9(3)
C4 C5 C10 C9 -179.14(17)
C8 C9 C10 C11 179.23(17)
C8 C9 C10 C5 -0.7(3)
C3 C2 C11 O1 179.29(14)
C1 C2 C11 O1 0.16(19)
C3 C2 C11 C10 0.2(3)
C1 C2 C11 C10 -178.97(16)
C12 O1 C11 C2 -0.01(19)
C12 O1 C11 C10 179.12(15)
C5 C10 C11 C2 -0.7(2)
C9 C10 C11 C2 179.39(17)
C5 C10 C11 O1 -179.69(16)
C9 C10 C11 O1 0.4(3)
C11 O1 C12 C1 -0.16(19)
C11 O1 C12 C19 -177.64(15)
C2 C1 C12 O1 0.26(19)
S C1 C12 O1 -173.98(12)
C2 C1 C12 C19 177.06(19)
S C1 C12 C19 2.8(3)
O3 S C13 C14 147.32(16)
O2 S C13 C14 17.39(18)
C1 S C13 C14 -96.49(16)
O3 S C13 C18 -31.49(16)
O2 S C13 C18 -161.42(14)
C1 S C13 C18 84.70(16)
C18 C13 C14 C15 1.3(3)
S C13 C14 C15 -177.48(16)
C13 C14 C15 C16 0.1(3)
C14 C15 C16 C17 -1.1(3)
C14 C15 C16 Cl 177.77(16)
C15 C16 C17 C18 0.7(3)
Cl C16 C17 C18 -178.19(15)
C16 C17 C18 C13 0.7(3)
C14 C13 C18 C17 -1.7(3)
S C13 C18 C17 177.10(15)

loop_
_cod_related_entry_id
_cod_related_entry_database
_cod_related_entry_code
1 ChemSpider 21118024
